data_4101275
loop_
_publ_author_name
'Ishikawa, Hayato'
'Elliott, Gregory I'
'Velcicky, Juraj'
'Choi, Younggi'
'Boger, Dale L'

_publ_section_title
;
 Total synthesis of (-)- and ent-(+)-vindoline and related alkaloids.
;
_journal_issue 32
_journal_name_full 'Journal of the American Chemical Society'
_journal_page_first 10596
_journal_page_last 10612
_journal_paper_doi 10.1021/ja061256t
_journal_volume 128
_journal_year 2006
_chemical_formula_sum 'C30 H34 N2 O7'
_chemical_formula_weight 534.59
_chemical_name_systematic
; 
 ? 
;
_space_group_IT_number 2
_symmetry_cell_setting triclinic
_symmetry_space_group_name_Hall '-P 1'
_symmetry_space_group_name_H-M 'P -1'
_atom_sites_solution_hydrogens geom
_atom_sites_solution_primary direct
_atom_sites_solution_secondary difmap
_audit_creation_method SHELXL-97
_cell_angle_alpha 97.915(10)
_cell_angle_beta 93.978(10)
_cell_angle_gamma 101.191(11)
_cell_formula_units_Z 2
_cell_length_a 8.210(4)
_cell_length_b 9.372(5)
_cell_length_c 18.942(10)
_cell_measurement_reflns_used 1935
_cell_measurement_temperature 296(2)
_cell_measurement_theta_max 20.4
_cell_measurement_theta_min 2.2
_cell_volume 1409.2(13)
_computing_cell_refinement 'Bruker SMART'
_computing_data_collection 'Bruker SMART'
_computing_data_reduction 'Bruker SAINT+'
_computing_molecular_graphics 'Bruker SHELXTL'
_computing_publication_material 'Bruker SHELXTL'
_computing_structure_refinement 'SHELXL-97 (Sheldrick, 1997)'
_computing_structure_solution 'SHELXS-97 (Sheldrick, 1997)'
_diffrn_ambient_temperature 296(2)
_diffrn_measured_fraction_theta_full 0.995
_diffrn_measured_fraction_theta_max 0.995
_diffrn_measurement_device_type 'CCD area detector'
_diffrn_measurement_method 'phi and omega scans'
_diffrn_radiation_monochromator graphite
_diffrn_radiation_source 'normal-focus sealed tube'
_diffrn_radiation_type MoK\a
_diffrn_radiation_wavelength 0.71073
_diffrn_reflns_av_R_equivalents 0.0441
_diffrn_reflns_av_sigmaI/netI 0.0816
_diffrn_reflns_limit_h_max 9
_diffrn_reflns_limit_h_min -9
_diffrn_reflns_limit_k_max 11
_diffrn_reflns_limit_k_min -10
_diffrn_reflns_limit_l_max 22
_diffrn_reflns_limit_l_min -22
_diffrn_reflns_number 10400
_diffrn_reflns_theta_full 25.00
_diffrn_reflns_theta_max 25.00
_diffrn_reflns_theta_min 2.18
_diffrn_standards_decay_% 1
_exptl_absorpt_coefficient_mu 0.090
_exptl_absorpt_correction_T_max 0.9902
_exptl_absorpt_correction_T_min 0.9779
_exptl_absorpt_correction_type empirical
_exptl_absorpt_process_details 'SADABS (Sheldrick, 1999)'
_exptl_crystal_colour Colorless
_exptl_crystal_density_diffrn 1.260
_exptl_crystal_density_method 'not measured'
_exptl_crystal_description Plate-like
_exptl_crystal_F_000 568
_exptl_crystal_size_max 0.25
_exptl_crystal_size_mid 0.22
_exptl_crystal_size_min 0.11
_refine_diff_density_max 0.187
_refine_diff_density_min -0.230
_refine_diff_density_rms 0.040
_refine_ls_extinction_method none
_refine_ls_goodness_of_fit_ref 1.009
_refine_ls_hydrogen_treatment constr
_refine_ls_matrix_type full
_refine_ls_number_parameters 353
_refine_ls_number_reflns 4942
_refine_ls_number_restraints 2
_refine_ls_restrained_S_all 1.033
_refine_ls_R_factor_all 0.1359
_refine_ls_R_factor_gt 0.0629
_refine_ls_shift/su_max 0.103
_refine_ls_shift/su_mean 0.002
_refine_ls_structure_factor_coef Fsqd
_refine_ls_weighting_details 'calc w=1/[\s^2^(Fo^2^)+(0.0822P)^2^+0.0000P] where P=(Fo^2^+2Fc^2^)/3'
_refine_ls_weighting_scheme calc
_refine_ls_wR_factor_gt 0.1469
_refine_ls_wR_factor_ref 0.1850
_reflns_number_gt 2523
_reflns_number_total 4942
_reflns_threshold_expression >2sigma(I)
_cod_data_source_file ja061256trom20060221_080224.cif
_cod_data_source_block mmml
_cod_depositor_comments
;
The following automatic conversions were performed:
'_symmetry_cell_setting' value 'Triclinic' changed to 'triclinic'
according to '/home/saulius/struct/CIF-dictionaries/cif_core.dic'
dictionary named 'cif_core.dic' version 2.4.1 from
2010-06-29.

'_exptl_absorpt_correction_type' value 'Empirical' changed to
'empirical' according to
'/home/saulius/struct/CIF-dictionaries/cif_core.dic' dictionary named
'cif_core.dic' version 2.4.1 from 2010-06-29.

Automatic conversion script
Id: cif_fix_enum 1527 2010-12-29 10:47:43Z saulius 
;
_cod_original_sg_symbol_H-M P-1
_cod_database_code 4101275

loop_
_symmetry_equiv_pos_as_xyz
'x, y, z'
'-x, -y, -z'

loop_
_atom_site_label
_atom_site_type_symbol
_atom_site_fract_x
_atom_site_fract_y
_atom_site_fract_z
_atom_site_U_iso_or_equiv
_atom_site_adp_type
_atom_site_occupancy
_atom_site_symmetry_multiplicity
_atom_site_calc_flag
_atom_site_refinement_flags
_atom_site_disorder_assembly
_atom_site_disorder_group
O1 O 0.1030(5) 0.5444(4) 0.42919(17) 0.1097(12) Uani 1 1 d . . .
O2 O 0.5831(3) 0.5964(2) 0.09622(11) 0.0481(6) Uani 1 1 d . . .
O3 O 0.7399(4) 0.9646(3) 0.17342(15) 0.0762(8) Uani 1 1 d . . .
O4 O 0.8866(3) 0.8049(3) 0.12157(13) 0.0632(7) Uani 1 1 d . . .
O5 O 0.7100(3) 0.1727(3) 0.03561(14) 0.0697(8) Uani 1 1 d . . .
H5A H 0.6727 0.0859 0.0194 0.084 Uiso 1 1 calc R . .
O6 O 0.3531(3) 0.1329(3) 0.01027(14) 0.0758(8) Uani 1 1 d . . .
O7 O 0.6780(3) 0.6438(3) 0.28998(12) 0.0623(7) Uani 1 1 d . . .
N1 N 0.4149(4) 0.7865(3) 0.24908(15) 0.0598(8) Uani 1 1 d . . .
N2 N 0.3854(3) 0.3612(3) 0.07492(14) 0.0473(7) Uani 1 1 d . . .
C1 C 0.1554(4) 0.4217(4) 0.2413(2) 0.0608(10) Uani 1 1 d . . .
H1A H 0.1186 0.3378 0.2074 0.073 Uiso 1 1 calc R . .
C2 C 0.1069(5) 0.4257(5) 0.3109(2) 0.0718(11) Uani 1 1 d . . .
H2A H 0.0398 0.3430 0.3236 0.086 Uiso 1 1 calc R . .
C3 C 0.1591(6) 0.5541(5) 0.3618(2) 0.0774(12) Uani 1 1 d . . .
C4 C 0.2585(5) 0.6799(4) 0.3451(2) 0.0723(12) Uani 1 1 d . . .
H4A H 0.2903 0.7651 0.3786 0.087 Uiso 1 1 calc R . .
C5 C 0.3093(5) 0.6736(4) 0.2754(2) 0.0585(10) Uani 1 1 d . . .
C6 C 0.2601(4) 0.5460(4) 0.22334(18) 0.0529(9) Uani 1 1 d . . .
C7 C 0.3396(4) 0.5718(3) 0.15437(17) 0.0481(9) Uani 1 1 d . . .
C8 C 0.4486(4) 0.7316(3) 0.17620(17) 0.0487(9) Uani 1 1 d . . .
H8A H 0.4166 0.7954 0.1431 0.058 Uiso 1 1 calc R . .
C9 C 0.6277(4) 0.7031(3) 0.16287(17) 0.0479(9) Uani 1 1 d . . .
C10 C 0.7015(4) 0.6072(3) 0.21582(17) 0.0502(9) Uani 1 1 d . . .
H10A H 0.8207 0.6142 0.2109 0.060 Uiso 1 1 calc R . .
C11 C 0.6033(4) 0.4465(3) 0.18390(17) 0.0459(8) Uani 1 1 d . . .
C12 C 0.4731(4) 0.4818(3) 0.12883(16) 0.0436(8) Uani 1 1 d . . .
C13 C 0.7126(4) 0.3621(4) 0.13615(18) 0.0529(9) Uani 1 1 d . . .
H13A H 0.7664 0.4263 0.1048 0.064 Uiso 1 1 calc R . .
H13B H 0.7993 0.3370 0.1666 0.064 Uiso 1 1 calc R . .
C14 C 0.6100(4) 0.2203(4) 0.09033(18) 0.0528(9) Uani 1 1 d . . .
H14A H 0.5889 0.1442 0.1211 0.063 Uiso 1 1 calc R . .
C15 C 0.4405(4) 0.2355(4) 0.05447(18) 0.0516(9) Uani 1 1 d . . .
C16 C 0.2160(4) 0.3808(4) 0.04994(19) 0.0570(10) Uani 1 1 d . . .
H16A H 0.1297 0.3101 0.0662 0.068 Uiso 1 1 calc R . .
H16B H 0.2005 0.3703 -0.0019 0.068 Uiso 1 1 calc R . .
C17 C 0.2141(4) 0.5396(4) 0.08472(18) 0.0573(10) Uani 1 1 d . . .
H17A H 0.1029 0.5475 0.0967 0.069 Uiso 1 1 calc R . .
H17B H 0.2494 0.6087 0.0524 0.069 Uiso 1 1 calc R . .
C18 C 0.1671(9) 0.6669(6) 0.4871(3) 0.145(3) Uani 1 1 d . . .
H18A H 0.1206 0.6448 0.5304 0.174 Uiso 1 1 calc R . .
H18B H 0.1362 0.7547 0.4747 0.174 Uiso 1 1 calc R . .
H18C H 0.2864 0.6818 0.4941 0.174 Uiso 1 1 calc R . .
C19 C 0.4111(6) 0.9385(4) 0.2715(2) 0.0921(15) Uani 1 1 d . . .
H19A H 0.4393 0.9629 0.3224 0.111 Uiso 1 1 calc R . .
H19B H 0.3013 0.9547 0.2596 0.111 Uiso 1 1 calc R . .
H19C H 0.4903 0.9994 0.2476 0.111 Uiso 1 1 calc R . .
C20 C 0.7533(5) 0.8396(4) 0.15219(18) 0.0548(9) Uani 1 1 d . . .
C21 C 1.0104(5) 0.9283(5) 0.1053(2) 0.0844(13) Uani 1 1 d . . .
H21A H 1.0923 0.8910 0.0785 0.101 Uiso 1 1 calc R . .
H21B H 1.0641 0.9878 0.1491 0.101 Uiso 1 1 calc R . .
H21C H 0.9559 0.9870 0.0775 0.101 Uiso 1 1 calc R . .
C22 C 0.7893(5) 0.7724(4) 0.3284(2) 0.0751(12) Uani 1 1 d . A .
H22A H 0.7748 0.8583 0.3074 0.090 Uiso 1 1 calc R . .
H22B H 0.9040 0.7617 0.3256 0.090 Uiso 1 1 calc R . .
C23 C 0.7517(5) 0.7920(5) 0.4066(2) 0.0724(12) Uani 1 1 d . . .
C24A C 0.6462(11) 0.6683(10) 0.4384(5) 0.075(2) Uiso 0.50 1 d P A 1
H24A H 0.5963 0.5809 0.4088 0.090 Uiso 0.50 1 calc PR A 1
C25A C 0.6228(13) 0.6848(11) 0.5129(5) 0.084(3) Uiso 0.50 1 d P A 1
H25A H 0.5656 0.6092 0.5344 0.101 Uiso 0.50 1 calc PR A 1
C24B C 0.7696(12) 0.6958(10) 0.4467(5) 0.086(3) Uiso 0.50 1 d PD A 2
H24B H 0.8091 0.6129 0.4287 0.103 Uiso 0.50 1 calc PR A 2
C25B C 0.7291(14) 0.7152(12) 0.5188(6) 0.097(3) Uiso 0.50 1 d PD A 2
H25B H 0.7289 0.6362 0.5437 0.117 Uiso 0.50 1 calc PR A 2
C26 C 0.6944(8) 0.8261(7) 0.5512(3) 0.133(2) Uani 1 1 d . . .
H26A H 0.6604 0.8485 0.5965 0.160 Uiso 1 1 calc R A 1
C27A C 0.8052(14) 0.9308(12) 0.5296(6) 0.104(3) Uiso 0.50 1 d PD A 1
H27A H 0.8674 1.0102 0.5614 0.124 Uiso 0.50 1 calc PR A 1
C28A C 0.8229(11) 0.9144(9) 0.4556(5) 0.082(3) Uiso 0.50 1 d PD A 1
H28A H 0.8880 0.9927 0.4385 0.099 Uiso 0.50 1 calc PR A 1
C27B C 0.6478(13) 0.9432(12) 0.5008(6) 0.110(3) Uiso 0.50 1 d P A 2
H27B H 0.5928 1.0171 0.5175 0.132 Uiso 0.50 1 calc PR A 2
C28B C 0.6956(11) 0.9261(10) 0.4301(5) 0.087(3) Uiso 0.50 1 d P A 2
H28B H 0.6910 0.9970 0.4006 0.104 Uiso 0.50 1 calc PR A 2
C29 C 0.5329(4) 0.3569(4) 0.24206(18) 0.0547(9) Uani 1 1 d . . .
H29A H 0.4742 0.4168 0.2729 0.066 Uiso 1 1 calc R . .
H29B H 0.4519 0.2709 0.2186 0.066 Uiso 1 1 calc R . .
C30 C 0.6645(5) 0.3056(4) 0.2893(2) 0.0705(11) Uani 1 1 d . . .
H30A H 0.6133 0.2649 0.3281 0.085 Uiso 1 1 calc R . .
H30B H 0.7530 0.3880 0.3081 0.085 Uiso 1 1 calc R . .
H30C H 0.7090 0.2319 0.2610 0.085 Uiso 1 1 calc R . .

loop_
_atom_site_aniso_label
_atom_site_aniso_U_11
_atom_site_aniso_U_22
_atom_site_aniso_U_33
_atom_site_aniso_U_23
_atom_site_aniso_U_13
_atom_site_aniso_U_12
O1 0.157(3) 0.091(2) 0.087(2) 0.0207(19) 0.072(2) 0.014(2)
O2 0.0615(15) 0.0375(13) 0.0450(13) 0.0039(10) 0.0145(11) 0.0081(11)
O3 0.101(2) 0.0394(16) 0.0874(19) 0.0054(14) 0.0278(16) 0.0090(15)
O4 0.0620(16) 0.0520(16) 0.0743(17) 0.0093(13) 0.0200(13) 0.0044(13)
O5 0.0822(19) 0.0468(16) 0.0825(19) 0.0001(14) 0.0289(15) 0.0188(14)
O6 0.089(2) 0.0435(16) 0.0859(19) -0.0134(14) -0.0093(16) 0.0154(14)
O7 0.0825(18) 0.0509(16) 0.0481(15) 0.0000(12) 0.0043(13) 0.0069(13)
N1 0.085(2) 0.0360(17) 0.0600(19) 0.0003(14) 0.0299(16) 0.0133(16)
N2 0.0534(18) 0.0397(17) 0.0485(16) -0.0006(13) 0.0068(13) 0.0135(14)
C1 0.060(2) 0.052(2) 0.073(3) 0.007(2) 0.016(2) 0.017(2)
C2 0.077(3) 0.063(3) 0.082(3) 0.021(2) 0.036(2) 0.012(2)
C3 0.098(3) 0.066(3) 0.075(3) 0.015(2) 0.046(3) 0.019(3)
C4 0.096(3) 0.060(3) 0.064(3) 0.004(2) 0.035(2) 0.018(2)
C5 0.072(3) 0.045(2) 0.062(2) 0.0076(19) 0.025(2) 0.016(2)
C6 0.058(2) 0.045(2) 0.060(2) 0.0085(18) 0.0175(18) 0.0159(18)
C7 0.056(2) 0.042(2) 0.050(2) 0.0069(16) 0.0106(17) 0.0167(17)
C8 0.063(2) 0.039(2) 0.048(2) 0.0070(16) 0.0126(17) 0.0165(17)
C9 0.064(2) 0.0350(19) 0.044(2) 0.0032(15) 0.0116(17) 0.0084(17)
C10 0.060(2) 0.046(2) 0.044(2) 0.0031(16) 0.0067(17) 0.0116(18)
C11 0.057(2) 0.0339(19) 0.047(2) 0.0053(15) 0.0060(16) 0.0097(16)
C12 0.056(2) 0.0350(19) 0.0424(19) 0.0071(15) 0.0131(16) 0.0114(16)
C13 0.057(2) 0.043(2) 0.061(2) 0.0081(17) 0.0086(18) 0.0146(18)
C14 0.061(2) 0.041(2) 0.062(2) 0.0063(17) 0.0184(19) 0.0185(18)
C15 0.066(2) 0.038(2) 0.052(2) 0.0038(17) 0.0112(18) 0.0112(19)
C16 0.057(2) 0.055(2) 0.057(2) 0.0024(18) 0.0038(18) 0.0121(19)
C17 0.061(2) 0.052(2) 0.062(2) 0.0077(18) 0.0084(19) 0.0197(19)
C18 0.245(8) 0.095(4) 0.085(4) 0.003(3) 0.081(4) -0.005(5)
C19 0.132(4) 0.050(3) 0.097(3) -0.001(2) 0.050(3) 0.021(3)
C20 0.070(3) 0.046(2) 0.047(2) 0.0042(17) 0.0078(18) 0.009(2)
C21 0.072(3) 0.074(3) 0.100(3) 0.017(3) 0.022(2) -0.009(2)
C22 0.091(3) 0.064(3) 0.061(3) -0.004(2) -0.003(2) 0.007(2)
C23 0.084(3) 0.065(3) 0.062(3) -0.012(2) -0.006(2) 0.020(2)
C26 0.174(6) 0.130(5) 0.080(4) -0.042(4) 0.031(4) 0.024(5)
C29 0.066(2) 0.045(2) 0.054(2) 0.0087(17) 0.0052(18) 0.0112(18)
C30 0.083(3) 0.060(3) 0.071(3) 0.020(2) 0.002(2) 0.014(2)

loop_
_atom_type_symbol
_atom_type_description
_atom_type_scat_dispersion_real
_atom_type_scat_dispersion_imag
_atom_type_scat_source
C C 0.0033 0.0016 'International Tables Vol C Tables 4.2.6.8 and 6.1.1.4'
H H 0.0000 0.0000 'International Tables Vol C Tables 4.2.6.8 and 6.1.1.4'
N N 0.0061 0.0033 'International Tables Vol C Tables 4.2.6.8 and 6.1.1.4'
O O 0.0106 0.0060 'International Tables Vol C Tables 4.2.6.8 and 6.1.1.4'

loop_
_geom_angle_atom_site_label_1
_geom_angle_atom_site_label_2
_geom_angle_atom_site_label_3
_geom_angle
C3 O1 C18 118.3(4)
C9 O2 C12 95.4(2)
C20 O4 C21 116.4(3)
C22 O7 C10 115.9(3)
C5 N1 C19 121.2(3)
C5 N1 C8 109.0(3)
C19 N1 C8 122.0(3)
C15 N2 C12 124.7(3)
C15 N2 C16 122.4(3)
C12 N2 C16 112.5(2)
C2 C1 C6 119.3(4)
C1 C2 C3 120.4(4)
C4 C3 O1 123.2(4)
C4 C3 C2 121.7(4)
O1 C3 C2 115.1(4)
C3 C4 C5 117.4(4)
N1 C5 C4 126.1(3)
N1 C5 C6 111.7(3)
C4 C5 C6 122.2(4)
C1 C6 C5 119.0(3)
C1 C6 C7 131.2(3)
C5 C6 C7 109.8(3)
C6 C7 C12 119.6(3)
C6 C7 C8 101.8(3)
C12 C7 C8 101.9(3)
C6 C7 C17 115.1(3)
C12 C7 C17 100.4(2)
C8 C7 C17 118.2(3)
N1 C8 C7 107.4(3)
N1 C8 C9 119.2(3)
C7 C8 C9 101.0(2)
O2 C9 C20 111.6(3)
O2 C9 C8 98.8(2)
C20 C9 C8 114.3(3)
O2 C9 C10 101.7(2)
C20 C9 C10 113.3(3)
C8 C9 C10 115.4(3)
O7 C10 C11 111.3(3)
O7 C10 C9 115.6(3)
C11 C10 C9 101.6(2)
C29 C11 C12 116.5(3)
C29 C11 C13 111.4(3)
C12 C11 C13 103.7(2)
C29 C11 C10 113.1(3)
C12 C11 C10 100.3(2)
C13 C11 C10 111.1(3)
N2 C12 O2 111.6(2)
N2 C12 C11 117.1(2)
O2 C12 C11 99.9(2)
N2 C12 C7 106.3(3)
O2 C12 C7 99.3(2)
C11 C12 C7 120.7(3)
C14 C13 C11 112.6(3)
O5 C14 C13 108.0(3)
O5 C14 C15 109.1(3)
C13 C14 C15 115.0(3)
O6 C15 N2 120.9(3)
O6 C15 C14 121.2(3)
N2 C15 C14 117.9(3)
N2 C16 C17 103.3(3)
C16 C17 C7 105.8(3)
O3 C20 O4 124.0(3)
O3 C20 C9 123.7(3)
O4 C20 C9 112.1(3)
O7 C22 C23 109.1(3)
C24B C23 C28A 97.1(6)
C24B C23 C28B 124.0(7)
C28A C23 C28B 48.1(4)
C24B C23 C22 121.5(6)
C28A C23 C22 123.4(5)
C28B C23 C22 114.5(5)
C24B C23 C24A 40.1(5)
C28A C23 C24A 114.4(6)
C28B C23 C24A 107.6(6)
C22 C23 C24A 121.9(4)
C25A C24A C23 121.1(8)
C26 C25A C24A 114.2(9)
C23 C24B C25B 120.2(9)
C26 C25B C24B 126.2(10)
C25B C26 C27A 100.9(8)
C25B C26 C25A 37.1(5)
C27A C26 C25A 127.2(8)
C25B C26 C27B 114.9(8)
C27A C26 C27B 55.3(6)
C25A C26 C27B 105.9(7)
C26 C27A C28A 116.2(9)
C23 C28A C27A 125.3(8)
C28B C27B C26 116.4(9)
C27B C28B C23 116.1(9)
C30 C29 C11 115.1(3)

loop_
_geom_bond_atom_site_label_1
_geom_bond_atom_site_label_2
_geom_bond_distance
O1 C3 1.396(5)
O1 C18 1.461(5)
O2 C9 1.474(4)
O2 C12 1.495(4)
O3 C20 1.214(4)
O4 C20 1.347(4)
O4 C21 1.467(4)
O5 C14 1.442(4)
O6 C15 1.252(4)
O7 C22 1.434(4)
O7 C10 1.435(4)
N1 C5 1.402(4)
N1 C19 1.436(4)
N1 C8 1.470(4)
N2 C15 1.360(4)
N2 C12 1.450(4)
N2 C16 1.491(4)
C1 C2 1.401(5)
C1 C6 1.404(5)
C2 C3 1.408(5)
C3 C4 1.386(5)
C4 C5 1.409(5)
C5 C6 1.413(5)
C6 C7 1.528(5)
C7 C12 1.570(4)
C7 C8 1.573(5)
C7 C17 1.573(5)
C8 C9 1.576(5)
C9 C20 1.526(5)
C9 C10 1.598(5)
C10 C11 1.580(4)
C11 C29 1.551(4)
C11 C12 1.555(4)
C11 C13 1.562(4)
C13 C14 1.541(4)
C14 C15 1.546(5)
C16 C17 1.545(4)
C22 C23 1.526(5)
C23 C24B 1.280(10)
C23 C28A 1.375(9)
C23 C28B 1.445(10)
C23 C24A 1.528(9)
C24A C25A 1.429(11)
C25A C26 1.414(11)
C24B C25B 1.425(12)
C25B C26 1.226(10)
C26 C27A 1.332(11)
C26 C27B 1.632(12)
C27A C28A 1.409(12)
C27B C28B 1.418(12)
C29 C30 1.544(5)

loop_
_geom_torsion_atom_site_label_1
_geom_torsion_atom_site_label_2
_geom_torsion_atom_site_label_3
_geom_torsion_atom_site_label_4
_geom_torsion
C6 C1 C2 C3 1.6(6)
C18 O1 C3 C4 -7.0(7)
C18 O1 C3 C2 173.2(4)
C1 C2 C3 C4 0.3(6)
C1 C2 C3 O1 -179.9(4)
O1 C3 C4 C5 178.7(4)
C2 C3 C4 C5 -1.6(6)
C19 N1 C5 C4 -35.2(6)
C8 N1 C5 C4 175.1(4)
C19 N1 C5 C6 146.4(4)
C8 N1 C5 C6 -3.3(4)
C3 C4 C5 N1 -177.2(4)
C3 C4 C5 C6 1.0(6)
C2 C1 C6 C5 -2.1(5)
C2 C1 C6 C7 176.6(3)
N1 C5 C6 C1 179.3(3)
C4 C5 C6 C1 0.9(5)
N1 C5 C6 C7 0.3(4)
C4 C5 C6 C7 -178.1(3)
C1 C6 C7 C12 -65.2(5)
C5 C6 C7 C12 113.6(3)
C1 C6 C7 C8 -176.3(4)
C5 C6 C7 C8 2.5(3)
C1 C6 C7 C17 54.6(5)
C5 C6 C7 C17 -126.6(3)
C5 N1 C8 C7 4.8(4)
C19 N1 C8 C7 -144.6(4)
C5 N1 C8 C9 -109.0(3)
C19 N1 C8 C9 101.5(4)
C6 C7 C8 N1 -4.4(3)
C12 C7 C8 N1 -128.4(3)
C17 C7 C8 N1 122.8(3)
C6 C7 C8 C9 121.2(3)
C12 C7 C8 C9 -2.8(3)
C17 C7 C8 C9 -111.6(3)
C12 O2 C9 C20 176.7(3)
C12 O2 C9 C8 -62.7(2)
C12 O2 C9 C10 55.7(3)
N1 C8 C9 O2 157.1(3)
C7 C8 C9 O2 39.8(3)
N1 C8 C9 C20 -84.3(4)
C7 C8 C9 C20 158.5(3)
N1 C8 C9 C10 49.6(4)
C7 C8 C9 C10 -67.6(3)
C22 O7 C10 C11 166.6(3)
C22 O7 C10 C9 -78.1(4)
O2 C9 C10 O7 -149.0(3)
C20 C9 C10 O7 91.0(4)
C8 C9 C10 O7 -43.3(4)
O2 C9 C10 C11 -28.4(3)
C20 C9 C10 C11 -148.3(3)
C8 C9 C10 C11 77.3(3)
O7 C10 C11 C29 -10.5(4)
C9 C10 C11 C29 -134.1(3)
O7 C10 C11 C12 114.3(3)
C9 C10 C11 C12 -9.3(3)
O7 C10 C11 C13 -136.6(3)
C9 C10 C11 C13 99.8(3)
C15 N2 C12 O2 92.9(3)
C16 N2 C12 O2 -94.2(3)
C15 N2 C12 C11 -21.4(4)
C16 N2 C12 C11 151.5(3)
C15 N2 C12 C7 -159.8(3)
C16 N2 C12 C7 13.1(3)
C9 O2 C12 N2 172.6(2)
C9 O2 C12 C11 -62.9(2)
C9 O2 C12 C7 60.8(2)
C29 C11 C12 N2 -73.1(4)
C13 C11 C12 N2 49.6(3)
C10 C11 C12 N2 164.5(3)
C29 C11 C12 O2 166.3(2)
C13 C11 C12 O2 -71.0(3)
C10 C11 C12 O2 43.9(3)
C29 C11 C12 C7 59.1(4)
C13 C11 C12 C7 -178.1(3)
C10 C11 C12 C7 -63.3(3)
C6 C7 C12 N2 98.5(3)
C8 C7 C12 N2 -150.4(2)
C17 C7 C12 N2 -28.5(3)
C6 C7 C12 O2 -145.7(3)
C8 C7 C12 O2 -34.6(3)
C17 C7 C12 O2 87.4(3)
C6 C7 C12 C11 -38.1(4)
C8 C7 C12 C11 72.9(3)
C17 C7 C12 C11 -165.1(3)
C29 C11 C13 C14 66.3(4)
C12 C11 C13 C14 -59.7(3)
C10 C11 C13 C14 -166.7(3)
C11 C13 C14 O5 165.0(3)
C11 C13 C14 C15 43.0(4)
C12 N2 C15 O6 176.1(3)
C16 N2 C15 O6 3.8(5)
C12 N2 C15 C14 -0.9(5)
C16 N2 C15 C14 -173.1(3)
O5 C14 C15 O6 51.4(4)
C13 C14 C15 O6 172.8(3)
O5 C14 C15 N2 -131.6(3)
C13 C14 C15 N2 -10.2(4)
C15 N2 C16 C17 -178.2(3)
C12 N2 C16 C17 8.7(4)
N2 C16 C17 C7 -27.1(3)
C6 C7 C17 C16 -95.9(3)
C12 C7 C17 C16 34.0(3)
C8 C7 C17 C16 143.6(3)
C21 O4 C20 O3 -8.2(5)
C21 O4 C20 C9 176.7(3)
O2 C9 C20 O3 133.4(3)
C8 C9 C20 O3 22.3(5)
C10 C9 C20 O3 -112.6(4)
O2 C9 C20 O4 -51.5(4)
C8 C9 C20 O4 -162.5(3)
C10 C9 C20 O4 62.6(4)
C10 O7 C22 C23 -178.0(3)
O7 C22 C23 C24B 62.7(7)
O7 C22 C23 C28A -172.0(5)
O7 C22 C23 C28B -117.3(5)
O7 C22 C23 C24A 15.2(6)
C24B C23 C24A C25A 72.7(10)
C28A C23 C24A C25A 1.7(10)
C28B C23 C24A C25A -49.6(9)
C22 C23 C24A C25A 175.2(7)
C23 C24A C25A C26 4.4(12)
C28A C23 C24B C25B 45.1(11)
C28B C23 C24B C25B 1.7(13)
C22 C23 C24B C25B -178.3(7)
C24A C23 C24B C25B -74.7(11)
C23 C24B C25B C26 -8.9(17)
C24B C25B C26 C27A -41.0(14)
C24B C25B C26 C25A 99.0(16)
C24B C25B C26 C27B 15.6(16)
C24A C25A C26 C25B -66.9(13)
C24A C25A C26 C27A -14.5(14)
C24A C25A C26 C27B 43.6(10)
C25B C26 C27A C28A 45.7(12)
C25A C26 C27A C28A 16.6(14)
C27B C26 C27A C28A -67.2(9)
C24B C23 C28A C27A -37.7(11)
C28B C23 C28A C27A 92.5(11)
C22 C23 C28A C27A -173.1(7)
C24A C23 C28A C27A 0.2(11)
C26 C27A C28A C23 -8.6(14)
C25B C26 C27B C28B -16.8(13)
C27A C26 C27B C28B 69.3(10)
C25A C26 C27B C28B -55.3(11)
C26 C27B C28B C23 11.0(12)
C24B C23 C28B C27B -4.4(12)
C28A C23 C28B C27B -70.6(9)
C22 C23 C28B C27B 175.6(7)
C24A C23 C28B C27B 36.7(9)
C12 C11 C29 C30 172.0(3)
C13 C11 C29 C30 53.4(4)
C10 C11 C29 C30 -72.5(4)
